data_2017365
loop_
_publ_author_name
'Luo, Geng-Geng'
'Sun, Di'
'Zhang, Na'
'Huang, Rong-Bin'
'Zheng, Lan-Sun'

_publ_section_title
;Two novel silver(I) coordination polymers:
 poly[(\m~2~-2-aminopyrimidine-\k^2^<i>N</i>^1^:<i>N</i>^3^)bis(\m~3~-thiocyanato-\k^3^<i>S</i>:<i>S</i>:<i>S</i>)disilver(I)]
 and
 poly[(2-amino-4,6-dimethylpyrimidine-\k<i>N</i>)(\m~3~-thiocyanato-\k^3^<i>N</i>:<i>S</i>:<i>S</i>)silver(I)]
;
_journal_coeditor_code SQ3210
_journal_issue 10
_journal_name_full 'Acta Crystallographica Section C'
_journal_page_first m377
_journal_page_last m381
_journal_paper_doi 10.1107/S0108270109032934
_journal_volume 65
_journal_year 2009
_chemical_formula_iupac '[Ag (N C S) (C6 H9 N3)]'
_chemical_formula_moiety 'C7 H9 Ag1 N4 S1'
_chemical_formula_sum 'C7 H9 Ag N4 S'
_chemical_formula_weight 289.11
_chemical_name_systematic
;
poly[(2-amino-4,6-dimethylpyrimidine-\k<i>N</i>)(\m~3~-
thiocyanato-\k^3^<i>N</i>:<i>S</i>:<i>S</i>)silver(I)]
;
_space_group_IT_number 61
_symmetry_cell_setting orthorhombic
_symmetry_space_group_name_Hall '-P 2ac 2ab'
_symmetry_space_group_name_H-M 'P b c a'
_atom_sites_solution_hydrogens geom
_atom_sites_solution_primary direct
_atom_sites_solution_secondary difmap
_audit_creation_method SHELXL97
_cell_angle_alpha 90.00
_cell_angle_beta 90.00
_cell_angle_gamma 90.00
_cell_formula_units_Z 24
_cell_length_a 20.955(4)
_cell_length_b 11.282(2)
_cell_length_c 24.166(5)
_cell_measurement_reflns_used 4693
_cell_measurement_temperature 173(2)
_cell_measurement_theta_max 56.300
_cell_measurement_theta_min 4.433
_cell_volume 5713.2(19)
_computing_cell_refinement
;
CrysAlisPro (Oxford Diffraction, 2009)
;
_computing_data_collection
;
CrysAlisPro (Oxford Diffraction, 2009)
;
_computing_data_reduction
;
CrysAlisPro (Oxford Diffraction, 2009)
;
_computing_molecular_graphics 'DIAMOND  (Brandenburg 2008)'
_computing_publication_material 'SHELXL97 (Sheldrick, 2008) and publCIF (Westrip, 2009)'
_computing_structure_refinement 'SHELXL97 (Sheldrick, 2008)'
_computing_structure_solution 'SHELXS97 (Sheldrick, 2008)'
_diffrn_ambient_temperature 173(2)
_diffrn_detector_area_resol_mean 16.1903
_diffrn_measured_fraction_theta_full 1.000
_diffrn_measured_fraction_theta_max 1.000
_diffrn_measurement_device_type 'Oxford Gemini S Ultra'
_diffrn_measurement_method \w
_diffrn_radiation_monochromator graphite
_diffrn_radiation_source 'fine-focus sealed tube'
_diffrn_radiation_type MoK\a
_diffrn_radiation_wavelength 0.71073
_diffrn_reflns_av_R_equivalents 0.1154
_diffrn_reflns_av_sigmaI/netI 0.0799
_diffrn_reflns_limit_h_max 25
_diffrn_reflns_limit_h_min -25
_diffrn_reflns_limit_k_max 7
_diffrn_reflns_limit_k_min -13
_diffrn_reflns_limit_l_max 27
_diffrn_reflns_limit_l_min -29
_diffrn_reflns_number 29723
_diffrn_reflns_theta_full 26.00
_diffrn_reflns_theta_max 26.00
_diffrn_reflns_theta_min 1.69
_diffrn_standards_decay_% 0
_diffrn_standards_interval_count 0
_diffrn_standards_interval_time 0
_diffrn_standards_number 0
_exptl_absorpt_coefficient_mu 2.292
_exptl_absorpt_correction_T_max 0.8379
_exptl_absorpt_correction_T_min 0.7549
_exptl_absorpt_correction_type multi-scan
_exptl_absorpt_process_details '(CrysAlis RED; Oxford Diffraction, 2008)'
_exptl_crystal_colour colourless
_exptl_crystal_density_diffrn 2.017
_exptl_crystal_density_method 'not measured'
_exptl_crystal_description block
_exptl_crystal_F_000 3408
_exptl_crystal_size_max 0.13
_exptl_crystal_size_mid 0.10
_exptl_crystal_size_min 0.08
_refine_diff_density_max 1.385
_refine_diff_density_min -0.721
_refine_ls_extinction_method none
_refine_ls_goodness_of_fit_ref 0.898
_refine_ls_hydrogen_treatment constr
_refine_ls_matrix_type full
_refine_ls_number_parameters 358
_refine_ls_number_reflns 5603
_refine_ls_number_restraints 0
_refine_ls_restrained_S_all 0.898
_refine_ls_R_factor_all 0.0832
_refine_ls_R_factor_gt 0.0537
_refine_ls_shift/su_max 0.001
_refine_ls_shift/su_mean 0.000
_refine_ls_structure_factor_coef Fsqd
_refine_ls_weighting_details 'calc w=1/[\s^2^(Fo^2^)+(0.0627P)^2^] where P=(Fo^2^+2Fc^2^)/3'
_refine_ls_weighting_scheme calc
_refine_ls_wR_factor_gt 0.1172
_refine_ls_wR_factor_ref 0.1247
_reflns_number_gt 3440
_reflns_number_total 5603
_reflns_threshold_expression I>2\s(I)
_cod_data_source_file sq3210.cif
_cod_data_source_block II
_cod_original_cell_volume 5713(2)
_cod_original_formula_sum 'C7 H9 Ag1 N4 S1'
_cod_database_code 2017365
_cod_database_fobs_code 2017365

loop_
_symmetry_equiv_pos_as_xyz
'x, y, z'
'-x+1/2, -y, z+1/2'
'-x, y+1/2, -z+1/2'
'x+1/2, -y+1/2, -z'
'-x, -y, -z'
'x-1/2, y, -z-1/2'
'x, -y-1/2, z-1/2'
'-x-1/2, y-1/2, z'

loop_
_atom_site_type_symbol
_atom_site_label
_atom_site_fract_x
_atom_site_fract_y
_atom_site_fract_z
_atom_site_U_iso_or_equiv
_atom_site_adp_type
_atom_site_calc_flag
_atom_site_refinement_flags
_atom_site_occupancy
_atom_site_disorder_assembly
_atom_site_disorder_group
Ag Ag1 0.52093(3) 0.36852(5) 0.79944(2) 0.03338(17) Uani d . 1 . .
Ag Ag2 0.35091(3) 0.36915(5) 0.71765(2) 0.03165(17) Uani d . 1 . .
Ag Ag3 0.17515(3) 0.37154(5) 0.62053(2) 0.03153(16) Uani d . 1 . .
C C1 0.3385(3) 0.3752(6) 0.8511(3) 0.0253(15) Uani d . 1 . .
C C2 0.3097(3) 0.2338(6) 0.9123(3) 0.0230(15) Uani d . 1 . .
C C3 0.2992(3) 0.1550(6) 0.8702(3) 0.0268(16) Uani d . 1 . .
H H3A 0.2850 0.0766 0.8775 0.032 Uiso calc R 1 . .
C C4 0.3100(3) 0.1940(6) 0.8161(3) 0.0221(15) Uani d . 1 . .
C C5 0.3021(3) 0.1147(6) 0.7678(3) 0.0340(18) Uani d . 1 . .
H H5A 0.2739 0.1524 0.7406 0.041 Uiso calc R 1 . .
H H5B 0.2833 0.0395 0.7799 0.041 Uiso calc R 1 . .
H H5C 0.3438 0.0997 0.7509 0.041 Uiso calc R 1 . .
C C6 0.3013(3) 0.1991(6) 0.9721(3) 0.0290(16) Uani d . 1 . .
H H6A 0.2741 0.2575 0.9906 0.035 Uiso calc R 1 . .
H H6B 0.3430 0.1965 0.9903 0.035 Uiso calc R 1 . .
H H6C 0.2812 0.1207 0.9741 0.035 Uiso calc R 1 . .
C C7 0.1454(3) 0.3766(6) 0.4905(3) 0.0240(15) Uani d . 1 . .
C C8 0.1454(3) 0.1859(6) 0.5241(2) 0.0202(14) Uani d . 1 . .
C C9 0.1418(3) 0.1451(6) 0.4708(3) 0.0272(16) Uani d . 1 . .
H H9A 0.1404 0.0624 0.4635 0.033 Uiso calc R 1 . .
C C10 0.1403(3) 0.2253(6) 0.4281(3) 0.0229(15) Uani d . 1 . .
C C11 0.1383(3) 0.1870(6) 0.3687(3) 0.0315(17) Uani d . 1 . .
H H11A 0.0996 0.2184 0.3512 0.038 Uiso calc R 1 . .
H H11B 0.1379 0.1003 0.3668 0.038 Uiso calc R 1 . .
H H11C 0.1759 0.2174 0.3493 0.038 Uiso calc R 1 . .
C C12 0.1471(3) 0.1051(6) 0.5722(3) 0.0319(17) Uani d . 1 . .
H H12A 0.1877 0.1144 0.5918 0.038 Uiso calc R 1 . .
H H12B 0.1427 0.0230 0.5595 0.038 Uiso calc R 1 . .
H H12C 0.1118 0.1242 0.5973 0.038 Uiso calc R 1 . .
C C13 0.4983(3) 0.3740(6) 0.9306(2) 0.0222(14) Uani d . 1 . .
C C14 0.4758(3) 0.2293(6) 0.9926(2) 0.0215(15) Uani d . 1 . .
C C15 0.4727(3) 0.1487(6) 0.9494(3) 0.0230(15) Uani d . 1 . .
H H15A 0.4643 0.0674 0.9566 0.028 Uiso calc R 1 . .
C C16 0.4818(3) 0.1875(6) 0.8963(3) 0.0238(15) Uani d . 1 . .
C C17 0.4785(3) 0.1073(6) 0.8478(3) 0.0308(17) Uani d . 1 . .
H H17A 0.4420 0.1293 0.8246 0.037 Uiso calc R 1 . .
H H17B 0.4734 0.0253 0.8605 0.037 Uiso calc R 1 . .
H H17C 0.5179 0.1141 0.8263 0.037 Uiso calc R 1 . .
C C18 0.4673(3) 0.1927(6) 1.0520(3) 0.0310(17) Uani d . 1 . .
H H18A 0.5000 0.2309 1.0748 0.037 Uiso calc R 1 . .
H H18B 0.4713 0.1064 1.0550 0.037 Uiso calc R 1 . .
H H18C 0.4249 0.2171 1.0648 0.037 Uiso calc R 1 . .
C C19 0.3110(3) 0.1749(7) 0.6221(3) 0.0225(15) Uani d . 1 . .
C C20 0.4741(3) 0.1720(6) 0.7037(3) 0.0245(15) Uani d . 1 . .
C C21 0.6414(3) 0.1749(7) 0.7817(3) 0.0252(16) Uani d . 1 . .
N N1 0.3590(3) 0.4856(5) 0.8419(2) 0.0348(15) Uani d . 1 . .
H H1A 0.3666 0.5332 0.8700 0.042 Uiso calc R 1 . .
H H1B 0.3649 0.5107 0.8078 0.042 Uiso calc R 1 . .
N N2 0.3304(3) 0.3418(5) 0.9036(2) 0.0236(13) Uani d . 1 . .
N N3 0.3298(2) 0.3043(5) 0.8063(2) 0.0227(12) Uani d . 1 . .
N N4 0.5093(3) 0.4879(5) 0.9220(2) 0.0326(15) Uani d . 1 . .
H H4A 0.5106 0.5373 0.9502 0.039 Uiso calc R 1 . .
H H4B 0.5154 0.5143 0.8882 0.039 Uiso calc R 1 . .
N N5 0.4895(3) 0.3412(5) 0.9834(2) 0.0230(13) Uani d . 1 . .
N N6 0.4953(2) 0.3018(5) 0.88608(19) 0.0192(12) Uani d . 1 . .
N N7 0.1486(3) 0.4925(5) 0.4986(2) 0.0321(14) Uani d . 1 . .
H H7A 0.1523 0.5208 0.5324 0.038 Uiso calc R 1 . .
H H7B 0.1470 0.5413 0.4702 0.038 Uiso calc R 1 . .
N N8 0.1479(2) 0.3036(5) 0.53461(19) 0.0205(12) Uani d . 1 . .
N N9 0.1417(3) 0.3404(5) 0.4372(2) 0.0246(13) Uani d . 1 . .
N N10 0.3184(3) 0.0746(6) 0.6181(2) 0.0351(15) Uani d . 1 . .
N N11 0.4773(3) 0.0720(5) 0.7006(2) 0.0338(15) Uani d . 1 . .
N N12 0.6408(3) 0.0727(5) 0.7811(2) 0.0324(15) Uani d . 1 . .
S S1 0.64404(8) 0.32168(15) 0.78202(7) 0.0261(4) Uani d . 1 . .
S S2 0.47375(8) 0.31996(15) 0.70592(7) 0.0250(4) Uani d . 1 . .
S S3 0.30163(8) 0.32137(15) 0.62529(7) 0.0247(4) Uani d . 1 . .

loop_
_atom_site_aniso_label
_atom_site_aniso_U_11
_atom_site_aniso_U_22
_atom_site_aniso_U_33
_atom_site_aniso_U_12
_atom_site_aniso_U_13
_atom_site_aniso_U_23
Ag1 0.0596(4) 0.0188(3) 0.0217(3) 0.0001(3) 0.0015(2) -0.0020(2)
Ag2 0.0514(4) 0.0220(3) 0.0216(3) 0.0018(3) -0.0006(2) -0.0024(2)
Ag3 0.0531(4) 0.0206(3) 0.0209(3) -0.0011(3) -0.0016(2) 0.0022(2)
C1 0.030(4) 0.018(4) 0.028(4) 0.004(3) 0.004(3) -0.008(3)
C2 0.022(4) 0.027(4) 0.020(4) 0.007(3) -0.003(3) 0.001(3)
C3 0.031(4) 0.021(4) 0.028(4) -0.005(3) -0.001(3) 0.003(3)
C4 0.020(4) 0.019(4) 0.027(4) 0.001(3) -0.006(3) 0.002(3)
C5 0.039(4) 0.027(4) 0.037(4) -0.001(4) 0.003(3) 0.002(3)
C6 0.032(4) 0.032(4) 0.023(4) -0.002(3) 0.003(3) 0.003(3)
C7 0.023(4) 0.015(3) 0.034(4) 0.000(3) 0.000(3) 0.002(3)
C8 0.023(4) 0.026(4) 0.012(3) -0.001(3) 0.000(3) 0.002(3)
C9 0.035(4) 0.019(4) 0.027(4) -0.002(3) -0.005(3) 0.000(3)
C10 0.024(4) 0.025(4) 0.019(3) -0.003(3) -0.004(3) -0.004(3)
C11 0.040(5) 0.027(4) 0.028(4) -0.001(3) -0.002(3) -0.005(3)
C12 0.045(5) 0.023(4) 0.027(4) -0.002(3) -0.016(3) 0.008(3)
C13 0.029(4) 0.016(3) 0.021(4) 0.000(3) 0.004(3) -0.002(3)
C14 0.024(4) 0.021(4) 0.020(3) 0.002(3) 0.000(3) 0.004(3)
C15 0.026(4) 0.019(4) 0.024(4) -0.005(3) 0.002(3) 0.004(3)
C16 0.023(4) 0.017(4) 0.032(4) 0.004(3) -0.003(3) -0.002(3)
C17 0.042(4) 0.022(4) 0.028(4) -0.006(3) 0.001(3) -0.004(3)
C18 0.042(5) 0.020(4) 0.030(4) -0.006(3) -0.003(3) 0.009(3)
C19 0.023(4) 0.028(4) 0.017(3) 0.003(3) -0.003(3) 0.005(3)
C20 0.031(4) 0.028(4) 0.015(3) 0.003(3) -0.005(3) -0.008(3)
C21 0.028(4) 0.031(4) 0.017(3) 0.001(3) -0.001(3) -0.004(3)
N1 0.067(5) 0.022(3) 0.016(3) -0.013(3) -0.004(3) -0.004(2)
N2 0.030(3) 0.025(3) 0.015(3) 0.004(3) -0.002(2) -0.004(2)
N3 0.028(3) 0.021(3) 0.019(3) 0.006(3) 0.000(2) -0.002(2)
N4 0.067(4) 0.014(3) 0.017(3) -0.001(3) -0.001(3) 0.001(2)
N5 0.036(3) 0.022(3) 0.011(3) 0.002(3) 0.005(2) 0.002(2)
N6 0.026(3) 0.022(3) 0.010(3) -0.002(2) -0.001(2) 0.001(2)
N7 0.064(4) 0.016(3) 0.015(3) 0.003(3) 0.001(3) 0.004(2)
N8 0.022(3) 0.026(3) 0.014(3) 0.004(2) -0.003(2) 0.004(2)
N9 0.033(3) 0.026(3) 0.015(3) 0.003(3) -0.004(2) 0.000(2)
N10 0.055(4) 0.023(4) 0.028(3) 0.006(3) -0.001(3) 0.002(3)
N11 0.058(4) 0.014(3) 0.030(3) 0.003(3) -0.007(3) 0.000(3)
N12 0.042(4) 0.017(3) 0.039(4) 0.000(3) 0.006(3) -0.004(3)
S1 0.0386(11) 0.0177(9) 0.0221(9) -0.0013(8) -0.0061(7) 0.0016(7)
S2 0.0348(10) 0.0157(9) 0.0243(9) 0.0009(8) -0.0009(7) 0.0006(7)
S3 0.0336(10) 0.0188(9) 0.0218(9) 0.0009(8) -0.0017(7) -0.0006(7)

loop_
_atom_type_symbol
_atom_type_description
_atom_type_scat_dispersion_real
_atom_type_scat_dispersion_imag
_atom_type_scat_source
Ag Ag -0.8971 1.1015 'International Tables Vol C Tables 4.2.6.8 and 6.1.1.4'
C C 0.0033 0.0016 'International Tables Vol C Tables 4.2.6.8 and 6.1.1.4'
H H 0.0000 0.0000 'International Tables Vol C Tables 4.2.6.8 and 6.1.1.4'
N N 0.0061 0.0033 'International Tables Vol C Tables 4.2.6.8 and 6.1.1.4'
S S 0.1246 0.1234 'International Tables Vol C Tables 4.2.6.8 and 6.1.1.4'

loop_
_geom_angle_atom_site_label_1
_geom_angle_atom_site_label_2
_geom_angle_atom_site_label_3
_geom_angle_site_symmetry_1
_geom_angle_site_symmetry_3
_geom_angle
_geom_angle_publ_flag
N6 Ag1 N11 . 3_656 109.5(2) y
N6 Ag1 S2 . . 130.90(14) y
N6 Ag1 S1 . . 107.85(13) y
N11 Ag1 S1 3_656 . 100.49(16) y
N11 Ag1 S2 3_656 . 102.86(15) y
N3 Ag2 N12 . 3_656 108.61(19) y
N3 Ag2 S2 . . 102.64(13) y
N3 Ag2 S3 . . 132.61(15) y
N12 Ag2 S3 3_656 . 104.82(15) y
N12 Ag2 S2 3_656 . 97.85(15) y
N8 Ag3 N10 . 8_665 109.0(2) y
N8 Ag3 S1 . 6_557 135.47(14) y
N8 Ag3 S3 . . 102.29(13) y
N10 Ag3 S1 8_665 6_557 105.26(15) y
N10 Ag3 S3 8_665 . 98.72(16) y
S1 Ag1 S2 . . 101.20(6) y
S1 Ag3 S3 6_557 . 99.63(6) y
S2 Ag2 S3 . . 105.00(6) y
N2 C1 N1 . . 117.5(6) ?
N2 C1 N3 . . 125.0(6) ?
N1 C1 N3 . . 117.4(6) ?
N2 C2 C3 . . 122.6(6) ?
N2 C2 C6 . . 115.7(6) ?
C3 C2 C6 . . 121.6(6) ?
C2 C3 C4 . . 117.7(6) ?
C2 C3 H3A . . 121.2 ?
C4 C3 H3A . . 121.2 ?
N3 C4 C3 . . 120.7(6) ?
N3 C4 C5 . . 117.3(6) ?
C3 C4 C5 . . 122.0(6) ?
C4 C5 H5A . . 109.5 ?
C4 C5 H5B . . 109.5 ?
H5A C5 H5B . . 109.5 ?
C4 C5 H5C . . 109.5 ?
H5A C5 H5C . . 109.5 ?
H5B C5 H5C . . 109.5 ?
C2 C6 H6A . . 109.5 ?
C2 C6 H6B . . 109.5 ?
H6A C6 H6B . . 109.5 ?
C2 C6 H6C . . 109.5 ?
H6A C6 H6C . . 109.5 ?
H6B C6 H6C . . 109.5 ?
N7 C7 N8 . . 119.0(6) ?
N7 C7 N9 . . 116.2(6) ?
N8 C7 N9 . . 124.8(6) ?
N8 C8 C9 . . 120.6(6) ?
N8 C8 C12 . . 117.1(5) ?
C9 C8 C12 . . 122.3(6) ?
C8 C9 C10 . . 119.1(6) ?
C8 C9 H9A . . 120.5 ?
C10 C9 H9A . . 120.5 ?
N9 C10 C9 . . 121.7(6) ?
N9 C10 C11 . . 116.3(6) ?
C9 C10 C11 . . 122.0(6) ?
C10 C11 H11A . . 109.5 ?
C10 C11 H11B . . 109.5 ?
H11A C11 H11B . . 109.5 ?
C10 C11 H11C . . 109.5 ?
H11A C11 H11C . . 109.5 ?
H11B C11 H11C . . 109.5 ?
C8 C12 H12A . . 109.5 ?
C8 C12 H12B . . 109.5 ?
H12A C12 H12B . . 109.5 ?
C8 C12 H12C . . 109.5 ?
H12A C12 H12C . . 109.5 ?
H12B C12 H12C . . 109.5 ?
N4 C13 N5 . . 116.2(6) ?
N4 C13 N6 . . 118.0(5) ?
N5 C13 N6 . . 125.8(6) ?
N5 C14 C15 . . 121.0(6) ?
N5 C14 C18 . . 116.7(6) ?
C15 C14 C18 . . 122.2(6) ?
C16 C15 C14 . . 119.3(6) ?
C16 C15 H15A . . 120.4 ?
C14 C15 H15A . . 120.4 ?
N6 C16 C15 . . 120.6(6) ?
N6 C16 C17 . . 116.8(6) ?
C15 C16 C17 . . 122.6(6) ?
C16 C17 H17A . . 109.5 ?
C16 C17 H17B . . 109.5 ?
H17A C17 H17B . . 109.5 ?
C16 C17 H17C . . 109.5 ?
H17A C17 H17C . . 109.5 ?
H17B C17 H17C . . 109.5 ?
C14 C18 H18A . . 109.5 ?
C14 C18 H18B . . 109.5 ?
H18A C18 H18B . . 109.5 ?
C14 C18 H18C . . 109.5 ?
H18A C18 H18C . . 109.5 ?
H18B C18 H18C . . 109.5 ?
N10 C19 S3 . . 177.6(6) ?
N11 C20 S2 . . 176.4(7) ?
N12 C21 S1 . . 178.7(7) ?
C1 N1 H1A . . 120.0 ?
C1 N1 H1B . . 120.0 ?
H1A N1 H1B . . 120.0 ?
C2 N2 C1 . . 117.2(6) ?
C4 N3 C1 . . 116.8(6) ?
C4 N3 Ag2 . . 121.4(4) ?
C1 N3 Ag2 . . 121.8(4) ?
C13 N4 H4A . . 120.0 ?
C13 N4 H4B . . 120.0 ?
H4A N4 H4B . . 120.0 ?
C14 N5 C13 . . 117.1(6) ?
C16 N6 C13 . . 116.2(5) ?
C16 N6 Ag1 . . 122.3(4) ?
C13 N6 Ag1 . . 121.3(4) ?
C7 N7 H7A . . 120.0 ?
C7 N7 H7B . . 120.0 ?
H7A N7 H7B . . 120.0 ?
C7 N8 C8 . . 116.7(5) ?
C7 N8 Ag3 . . 121.5(4) ?
C8 N8 Ag3 . . 120.6(4) ?
C10 N9 C7 . . 117.1(5) ?
C19 N10 Ag3 . 8_655 172.4(6) ?
C20 N11 Ag1 . 3_646 175.6(6) ?
C21 N12 Ag2 . 3_646 174.7(6) ?
C21 S1 Ag3 . 6_657 103.7(2) ?
C21 S1 Ag1 . . 99.6(2) ?
Ag3 S1 Ag1 6_657 . 93.37(6) ?
C20 S2 Ag1 . . 104.1(2) ?
C20 S2 Ag2 . . 102.5(2) ?
Ag1 S2 Ag2 . . 103.83(6) ?
C19 S3 Ag2 . . 101.8(2) ?
C19 S3 Ag3 . . 108.7(2) ?
Ag2 S3 Ag3 . . 113.18(6) ?

loop_
_geom_bond_atom_site_label_1
_geom_bond_atom_site_label_2
_geom_bond_site_symmetry_2
_geom_bond_distance
_geom_bond_publ_flag
Ag1 N6 . 2.289(5) y
Ag1 N11 3_656 2.296(6) y
Ag1 S1 . 2.667(2) y
Ag1 S2 . 2.5269(18) y
Ag2 N12 3_656 2.303(6) y
Ag2 N3 . 2.307(5) y
Ag2 S2 . 2.6485(19) y
Ag2 S3 . 2.5176(17) y
Ag3 N8 . 2.286(5) y
Ag3 N10 8_665 2.295(6) y
Ag3 S1 6_557 2.5075(17) y
Ag3 S3 . 2.7126(19) y
C1 N2 . 1.335(8) ?
C1 N1 . 1.335(8) ?
C1 N3 . 1.358(8) ?
C2 N2 . 1.311(8) ?
C2 C3 . 1.369(9) ?
C2 C6 . 1.507(8) ?
C3 C4 . 1.398(9) ?
C3 H3A . 0.9500 ?
C4 N3 . 1.333(8) ?
C4 C5 . 1.480(9) ?
C5 H5A . 0.9800 ?
C5 H5B . 0.9800 ?
C5 H5C . 0.9800 ?
C6 H6A . 0.9800 ?
C6 H6B . 0.9800 ?
C6 H6C . 0.9800 ?
C7 N7 . 1.324(8) ?
C7 N8 . 1.348(8) ?
C7 N9 . 1.354(8) ?
C8 N8 . 1.353(8) ?
C8 C9 . 1.369(8) ?
C8 C12 . 1.479(8) ?
C9 C10 . 1.372(8) ?
C9 H9A . 0.9500 ?
C10 N9 . 1.318(8) ?
C10 C11 . 1.500(8) ?
C11 H11A . 0.9800 ?
C11 H11B . 0.9800 ?
C11 H11C . 0.9800 ?
C12 H12A . 0.9800 ?
C12 H12B . 0.9800 ?
C12 H12C . 0.9800 ?
C13 N4 . 1.322(8) ?
C13 N5 . 1.342(7) ?
C13 N6 . 1.351(7) ?
C14 N5 . 1.313(8) ?
C14 C15 . 1.385(8) ?
C14 C18 . 1.505(8) ?
C15 C16 . 1.369(8) ?
C15 H15A . 0.9500 ?
C16 N6 . 1.342(8) ?
C16 C17 . 1.483(9) ?
C17 H17A . 0.9800 ?
C17 H17B . 0.9800 ?
C17 H17C . 0.9800 ?
C18 H18A . 0.9800 ?
C18 H18B . 0.9800 ?
C18 H18C . 0.9800 ?
C19 N10 . 1.147(9) ?
C19 S3 . 1.666(8) ?
C20 N11 . 1.132(8) ?
C20 S2 . 1.671(7) ?
C21 N12 . 1.154(9) ?
C21 S1 . 1.657(8) ?
N1 H1A . 0.8800 ?
N1 H1B . 0.8800 ?
N4 H4A . 0.8800 ?
N4 H4B . 0.8800 ?
N7 H7A . 0.8800 ?
N7 H7B . 0.8800 ?
N10 Ag3 8_655 2.295(6) ?
N11 Ag1 3_646 2.296(6) ?
N12 Ag2 3_646 2.303(6) ?
S1 Ag3 6_657 2.5075(17) ?

loop_
_geom_hbond_atom_site_label_D
_geom_hbond_atom_site_label_H
_geom_hbond_atom_site_label_A
_geom_hbond_site_symmetry_A
_geom_hbond_distance_DH
_geom_hbond_distance_HA
_geom_hbond_distance_DA
_geom_hbond_angle_DHA
N1 H1A N9 2_565 0.88 2.17 3.025(7) 164.7
N1 H1B N12 3_656 0.88 2.26 3.133(8) 168.9
N4 H4A N5 5_667 0.88 2.11 2.989(7) 177.8
N4 H4B N11 3_656 0.88 2.25 3.125(8) 174.6
N7 H7A N10 8_665 0.88 2.24 3.110(8) 168.2
N7 H7B N2 2_564 0.88 2.13 2.993(7) 165.0
